data_7118717
loop_
_publ_author_name
'Bushuyev, Oleksandr S.'
'Tomberg, Anna'
'Vinden, Joanna R.'
'Moitessier, Nicolas'
'Barrett, Christopher J.'
'Fri\<s\<ci\'c, Tomislav'

_publ_section_title
;
 Azo&#x22EF;phenyl stacking: a persistent self-assembly motif guides the
 assembly of fluorinated cis-azobenzenes into photo-mechanical needle crystals
;
_journal_coden_ASTM CHCOFS
_journal_issue 10
_journal_name_full
;
 Chemical Communications (Cambridge, United Kingdom)
;
_journal_page_first 2103
_journal_page_last 2106
_journal_paper_doi 10.1039/c5cc08590j
_journal_volume 52
_journal_year 2016
_chemical_formula_sum 'C6 H Br F3 N'
_chemical_formula_weight 223.99
_space_group_crystal_system monoclinic
_space_group_IT_number 14
_space_group_name_Hall '-P 2ybc'
_space_group_name_H-M_alt 'P 1 21/c 1'
_symmetry_space_group_name_Hall '-P 2ybc'
_symmetry_space_group_name_H-M 'P 1 21/c 1'
_atom_sites_solution_hydrogens geom
_audit_creation_method SHELXL-2014
_audit_update_record
;
2015-10-13 deposited with the CCDC.
2015-12-04 downloaded from the CCDC.
;
_cell_angle_alpha 90
_cell_angle_beta 91.628(3)
_cell_angle_gamma 90
_cell_formula_units_Z 4
_cell_length_a 4.4460(10)
_cell_length_b 15.197(3)
_cell_length_c 9.650(2)
_cell_measurement_reflns_used 1522
_cell_measurement_temperature 150(2)
_cell_measurement_theta_max 24.89
_cell_measurement_theta_min 2.50
_cell_volume 651.7(2)
_computing_cell_refinement 'Bruker SAINT'
_computing_data_collection 'Bruker APEX2'
_computing_data_reduction 'Bruker SAINT'
_computing_molecular_graphics 'Bruker SHELXTL'
_computing_publication_material 'Bruker SHELXTL'
_computing_structure_refinement 'SHELXL-2014 (Sheldrick, 2014)'
_computing_structure_solution 'SHELXS-97 (Sheldrick 2008)'
_diffrn_ambient_temperature 150(2)
_diffrn_measured_fraction_theta_full 1.000
_diffrn_measured_fraction_theta_max 0.999
_diffrn_measurement_device_type 'Bruker APEX-II CCD'
_diffrn_measurement_method '\f and \w scans'
_diffrn_radiation_type MoK\a
_diffrn_radiation_wavelength 0.71073
_diffrn_reflns_av_R_equivalents 0.0520
_diffrn_reflns_av_unetI/netI 0.0501
_diffrn_reflns_Laue_measured_fraction_full 1.000
_diffrn_reflns_Laue_measured_fraction_max 0.999
_diffrn_reflns_limit_h_max 5
_diffrn_reflns_limit_h_min -5
_diffrn_reflns_limit_k_max 19
_diffrn_reflns_limit_k_min -19
_diffrn_reflns_limit_l_max 12
_diffrn_reflns_limit_l_min -12
_diffrn_reflns_number 5449
_diffrn_reflns_point_group_measured_fraction_full 1.000
_diffrn_reflns_point_group_measured_fraction_max 0.999
_diffrn_reflns_theta_full 25.242
_diffrn_reflns_theta_max 27.101
_diffrn_reflns_theta_min 2.501
_exptl_absorpt_coefficient_mu 6.287
_exptl_absorpt_correction_T_max 0.7456
_exptl_absorpt_correction_T_min 0.4185
_exptl_absorpt_correction_type multi-scan
_exptl_absorpt_process_details SADABS
_exptl_crystal_colour orange
_exptl_crystal_density_diffrn 2.283
_exptl_crystal_description needle
_exptl_crystal_F_000 424
_exptl_crystal_size_max 0.386
_exptl_crystal_size_mid 0.098
_exptl_crystal_size_min 0.091
_refine_diff_density_max 0.442
_refine_diff_density_min -0.474
_refine_diff_density_rms 0.105
_refine_ls_extinction_coef .
_refine_ls_extinction_method none
_refine_ls_goodness_of_fit_ref 1.021
_refine_ls_hydrogen_treatment constr
_refine_ls_matrix_type full
_refine_ls_number_parameters 100
_refine_ls_number_reflns 1444
_refine_ls_number_restraints 0
_refine_ls_restrained_S_all 1.021
_refine_ls_R_factor_all 0.0511
_refine_ls_R_factor_gt 0.0336
_refine_ls_shift/su_max 0.011
_refine_ls_shift/su_mean 0.002
_refine_ls_structure_factor_coef Fsqd
_refine_ls_weighting_details 'w=1/[\s^2^(Fo^2^)+(0.0346P)^2^] where P=(Fo^2^+2Fc^2^)/3'
_refine_ls_weighting_scheme calc
_refine_ls_wR_factor_gt 0.0710
_refine_ls_wR_factor_ref 0.0771
_reflns_Friedel_coverage 0.000
_reflns_Friedel_fraction_full .
_reflns_Friedel_fraction_max .
_reflns_number_gt 1133
_reflns_number_total 1444
_reflns_threshold_expression 'I > 2\s(I)'
_cod_duplicate_entry 7118651
_cod_data_source_file c5cc08590j2.cif
_cod_data_source_block mo_Bushuyev8_0m
_cod_database_code 7118717
_shelx_space_group_comment
; 
The symmetry employed for this shelxl refinement is uniquely defined 
by the following loop, which should always be used as a source of 
symmetry information in preference to the above space-group names. 
They are only intended as comments. 
;
_shelxl_version_number 2014-3

loop_
_space_group_symop_operation_xyz
'x, y, z'
'-x, y+1/2, -z+1/2'
'-x, -y, -z'
'x, -y-1/2, z-1/2'

loop_
_atom_site_label
_atom_site_type_symbol
_atom_site_fract_x
_atom_site_fract_y
_atom_site_fract_z
_atom_site_U_iso_or_equiv
_atom_site_adp_type
_atom_site_occupancy
_atom_site_site_symmetry_order
_atom_site_calc_flag
_atom_site_refinement_flags_posn
_atom_site_refinement_flags_adp
_atom_site_refinement_flags_occupancy
_atom_site_disorder_assembly
_atom_site_disorder_group
Br1 Br 0.68679(8) 0.77092(2) 0.96375(4) 0.03131(15) Uani 1 1 d . . . . .
F1 F 1.3469(5) 0.89326(15) 0.5752(2) 0.0374(6) Uani 1 1 d . . . . .
F2 F 1.1790(5) 1.06056(15) 0.6174(2) 0.0354(5) Uani 1 1 d . . . . .
F3 F 0.7946(5) 1.10144(13) 0.8142(2) 0.0340(5) Uani 1 1 d . . . . .
N1 N 0.5546(7) 0.96396(19) 0.9943(3) 0.0310(7) Uani 1 1 d . . . . .
C1 C 1.1493(7) 0.9106(2) 0.6754(3) 0.0252(8) Uani 1 1 d . . . . .
C2 C 1.0641(7) 0.9964(2) 0.6953(3) 0.0224(7) Uani 1 1 d . . . . .
C3 C 0.8645(7) 1.0161(2) 0.7974(3) 0.0214(7) Uani 1 1 d . . . . .
C4 C 0.7495(7) 0.9502(2) 0.8819(3) 0.0205(7) Uani 1 1 d . . . . .
C5 C 0.8416(7) 0.8637(2) 0.8571(3) 0.0220(7) Uani 1 1 d . . . . .
C6 C 1.0410(7) 0.8431(2) 0.7540(3) 0.0252(8) Uani 1 1 d . . . . .
H1 H 1.1008 0.7840 0.7383 0.030 Uiso 1 1 calc R U . . .

loop_
_atom_site_aniso_label
_atom_site_aniso_U_11
_atom_site_aniso_U_22
_atom_site_aniso_U_33
_atom_site_aniso_U_23
_atom_site_aniso_U_13
_atom_site_aniso_U_12
Br1 0.0383(2) 0.0188(2) 0.0372(2) 0.00534(15) 0.00797(16) 0.00191(16)
F1 0.0362(12) 0.0462(14) 0.0309(11) -0.0064(10) 0.0186(9) 0.0069(10)
F2 0.0392(12) 0.0346(13) 0.0332(12) 0.0056(10) 0.0159(9) -0.0059(10)
F3 0.0442(13) 0.0186(11) 0.0403(13) 0.0015(9) 0.0185(10) 0.0025(9)
N1 0.0379(18) 0.0231(16) 0.0331(17) 0.0033(14) 0.0214(13) 0.0048(14)
C1 0.0212(18) 0.033(2) 0.0216(18) -0.0070(15) 0.0052(14) 0.0018(15)
C2 0.0233(18) 0.0253(18) 0.0187(17) 0.0018(14) 0.0033(13) -0.0019(14)
C3 0.0226(18) 0.0170(16) 0.0246(17) -0.0038(14) 0.0009(13) 0.0009(14)
C4 0.0219(17) 0.0199(17) 0.0200(17) -0.0015(13) 0.0032(13) 0.0009(14)
C5 0.0210(17) 0.0218(18) 0.0234(17) -0.0020(14) 0.0019(13) 0.0003(14)
C6 0.0274(19) 0.0221(18) 0.0262(18) -0.0041(14) 0.0018(15) 0.0060(15)

loop_
_atom_type_symbol
_atom_type_description
_atom_type_scat_dispersion_real
_atom_type_scat_dispersion_imag
_atom_type_scat_source
C C 0.0033 0.0016 'International Tables Vol C Tables 4.2.6.8 and 6.1.1.4'
H H 0.0000 0.0000 'International Tables Vol C Tables 4.2.6.8 and 6.1.1.4'
N N 0.0061 0.0033 'International Tables Vol C Tables 4.2.6.8 and 6.1.1.4'
F F 0.0171 0.0103 'International Tables Vol C Tables 4.2.6.8 and 6.1.1.4'
Br Br -0.2901 2.4595 'International Tables Vol C Tables 4.2.6.8 and 6.1.1.4'

loop_
_geom_angle_atom_site_label_1
_geom_angle_atom_site_label_2
_geom_angle_atom_site_label_3
_geom_angle
_geom_angle_site_symmetry_1
_geom_angle_site_symmetry_3
N1 N1 C4 117.3(4) 3_677 .
F1 C1 C6 119.7(3) . .
F1 C1 C2 118.2(3) . .
C6 C1 C2 122.1(3) . .
F2 C2 C1 120.1(3) . .
F2 C2 C3 120.4(3) . .
C1 C2 C3 119.5(3) . .
F3 C3 C2 116.9(3) . .
F3 C3 C4 122.1(3) . .
C2 C3 C4 121.0(3) . .
C3 C4 C5 117.4(3) . .
C3 C4 N1 125.5(3) . .
C5 C4 N1 117.1(3) . .
C6 C5 C4 122.0(3) . .
C6 C5 Br1 118.2(3) . .
C4 C5 Br1 119.7(2) . .
C1 C6 C5 118.0(3) . .
C1 C6 H1 121.0 . .
C5 C6 H1 121.0 . .

loop_
_geom_bond_atom_site_label_1
_geom_bond_atom_site_label_2
_geom_bond_distance
_geom_bond_site_symmetry_2
Br1 C5 1.886(3) .
F1 C1 1.351(4) .
F2 C2 1.341(4) .
F3 C3 1.344(4) .
N1 N1 1.204(5) 3_677
N1 C4 1.424(4) .
C1 C6 1.371(5) .
C1 C2 1.373(5) .
C2 C3 1.378(4) .
C3 C4 1.397(4) .
C4 C5 1.400(5) .
C5 C6 1.387(4) .
C6 H1 0.9500 .

loop_
_geom_torsion_atom_site_label_1
_geom_torsion_atom_site_label_2
_geom_torsion_atom_site_label_3
_geom_torsion_atom_site_label_4
_geom_torsion
_geom_torsion_site_symmetry_1
_geom_torsion_site_symmetry_2
_geom_torsion_site_symmetry_3
_geom_torsion_site_symmetry_4
F1 C1 C2 F2 -0.8(5) . . . .
C6 C1 C2 F2 179.0(3) . . . .
F1 C1 C2 C3 -179.5(3) . . . .
C6 C1 C2 C3 0.3(5) . . . .
F2 C2 C3 F3 -0.2(5) . . . .
C1 C2 C3 F3 178.5(3) . . . .
F2 C2 C3 C4 -178.2(3) . . . .
C1 C2 C3 C4 0.5(5) . . . .
F3 C3 C4 C5 -178.8(3) . . . .
C2 C3 C4 C5 -0.9(5) . . . .
F3 C3 C4 N1 -1.1(5) . . . .
C2 C3 C4 N1 176.7(3) . . . .
N1 N1 C4 C3 11.2(6) 3_677 . . .
N1 N1 C4 C5 -171.1(4) 3_677 . . .
C3 C4 C5 C6 0.5(5) . . . .
N1 C4 C5 C6 -177.3(3) . . . .
C3 C4 C5 Br1 -178.3(2) . . . .
N1 C4 C5 Br1 3.9(4) . . . .
F1 C1 C6 C5 179.2(3) . . . .
C2 C1 C6 C5 -0.6(5) . . . .
C4 C5 C6 C1 0.2(5) . . . .
Br1 C5 C6 C1 179.0(3) . . . .
